data_7703346
loop_
_publ_author_name
'Zhang, Jian-Han'
'Wu, Qi'
'Lai, Wen-Zhong'

_publ_section_title
;
 A study of composition effects on the bandgaps in a series of new alkali
 metal aluminum/gallium iodates.
;
_journal_issue 7
_journal_name_full 'Dalton transactions (Cambridge, England : 2003)'
_journal_page_first 2337
_journal_page_last 2344
_journal_paper_doi 10.1039/d0dt00035c
_journal_volume 49
_journal_year 2020
_chemical_formula_moiety 'Al H I6 K2 O18'
_chemical_formula_sum 'Al H I6 K2 O18'
_chemical_formula_weight 1155.59
_space_group_crystal_system triclinic
_space_group_IT_number 2
_space_group_name_Hall '-P 1'
_space_group_name_H-M_alt 'P -1'
_atom_sites_solution_hydrogens geom
_audit_creation_date 2019-12-29
_audit_creation_method
;
Olex2 1.2
(compiled 2018.05.29 svn.r3508 for OlexSys, GUI svn.r5506)
;
_audit_update_record
;
2020-01-05 deposited with the CCDC.	2020-01-22 downloaded from the CCDC.
;
_cell_angle_alpha 99.535(3)
_cell_angle_beta 96.567(4)
_cell_angle_gamma 96.365(3)
_cell_formula_units_Z 1
_cell_length_a 7.5110(3)
_cell_length_b 7.5446(2)
_cell_length_c 7.5819(4)
_cell_measurement_reflns_used 4485
_cell_measurement_temperature 293(2)
_cell_measurement_theta_max 30.3960
_cell_measurement_theta_min 2.7270
_cell_volume 417.22(3)
_computing_molecular_graphics 'Olex2 (Dolomanov et al., 2009)'
_computing_publication_material 'Olex2 (Dolomanov et al., 2009)'
_computing_structure_refinement 'ShelXL (Sheldrick, 2015)'
_computing_structure_solution 'SHELXS-97 (Sheldrick, 2008)'
_diffrn_ambient_temperature 293(2)
_diffrn_measured_fraction_theta_full 0.995
_diffrn_measured_fraction_theta_max 0.935
_diffrn_measurement_device_type 'Rigaku XtaLab Mini II'
_diffrn_radiation_type MoK\a
_diffrn_radiation_wavelength 0.71073
_diffrn_reflns_av_R_equivalents 0.0256
_diffrn_reflns_av_unetI/netI 0.0304
_diffrn_reflns_Laue_measured_fraction_full 0.995
_diffrn_reflns_Laue_measured_fraction_max 0.935
_diffrn_reflns_limit_h_max 10
_diffrn_reflns_limit_h_min -10
_diffrn_reflns_limit_k_max 10
_diffrn_reflns_limit_k_min -10
_diffrn_reflns_limit_l_max 10
_diffrn_reflns_limit_l_min -10
_diffrn_reflns_number 6305
_diffrn_reflns_point_group_measured_fraction_full 0.995
_diffrn_reflns_point_group_measured_fraction_max 0.935
_diffrn_reflns_theta_full 25.242
_diffrn_reflns_theta_max 30.467
_diffrn_reflns_theta_min 2.749
_exptl_absorpt_coefficient_mu 11.815
_exptl_crystal_density_diffrn 4.599
_exptl_crystal_density_method 'not measured'
_exptl_crystal_description block
_exptl_crystal_F_000 514
_refine_diff_density_max 1.126
_refine_diff_density_min -1.393
_refine_diff_density_rms 0.254
_refine_ls_extinction_method none
_refine_ls_goodness_of_fit_ref 1.190
_refine_ls_hydrogen_treatment constr
_refine_ls_matrix_type full
_refine_ls_number_parameters 124
_refine_ls_number_reflns 2368
_refine_ls_number_restraints 0
_refine_ls_restrained_S_all 1.190
_refine_ls_R_factor_all 0.0280
_refine_ls_R_factor_gt 0.0262
_refine_ls_shift/su_max 0.001
_refine_ls_shift/su_mean 0.000
_refine_ls_structure_factor_coef Fsqd
_refine_ls_weighting_details 'w=1/[\s^2^(Fo^2^)+(0.0166P)^2^+3.1592P] where P=(Fo^2^+2Fc^2^)/3'
_refine_ls_weighting_scheme calc
_refine_ls_wR_factor_gt 0.0631
_refine_ls_wR_factor_ref 0.0638
_reflns_Friedel_coverage 0.000
_reflns_number_gt 2253
_reflns_number_total 2368
_reflns_threshold_expression 'I > 2\s(I)'
_cod_data_source_file d0dt00035c2.cif
_cod_data_source_block K2Al(IO3)4(H0.5IO3)2
_cod_depositor_comments 'Adding full bibliography for 7703346--7703349.cif.'
_cod_database_code 7703346
_shelx_shelxl_version_number 2017/1
_shelx_space_group_comment
;
The symmetry employed for this shelxl refinement is uniquely defined
by the following loop, which should always be used as a source of
symmetry information in preference to the above space-group names.
They are only intended as comments.
;
_olex2_refinement_description
;
1. Fixed Uiso
 At 1.5 times of:
  All O(H) groups
2. Others
 Fixed Sof: H9(0.5)
3.a Tetrahedral OH refined with riding coordinates:
 O9(H9)
;
_olex2_submission_special_instructions 'No special instructions were received'

loop_
_space_group_symop_operation_xyz
'x, y, z'
'-x, -y, -z'

loop_
_atom_site_label
_atom_site_type_symbol
_atom_site_fract_x
_atom_site_fract_y
_atom_site_fract_z
_atom_site_U_iso_or_equiv
_atom_site_adp_type
_atom_site_occupancy
_atom_site_site_symmetry_order
_atom_site_calc_flag
_atom_site_refinement_flags_posn
_atom_site_refinement_flags_adp
_atom_site_refinement_flags_occupancy
K1 K 0.82788(17) 0.34068(17) 0.81480(18) 0.0209(2) Uani 1 1 d . . .
Al1 Al 0.500000 1.000000 0.500000 0.0085(4) Uani 1 2 d S T P
I1 I 0.69291(4) 0.82927(4) 0.14840(4) 0.00836(7) Uani 1 1 d . . .
I2 I 0.33771(4) 0.64447(4) 0.71192(4) 0.00864(8) Uani 1 1 d . . .
I3 I 0.86608(4) 0.81224(4) 0.65916(4) 0.00996(8) Uani 1 1 d . . .
O1 O 0.5486(5) 0.8078(5) 0.3253(5) 0.0141(7) Uani 1 1 d . . .
O2 O 0.9080(5) 0.8787(6) 0.2965(5) 0.0177(8) Uani 1 1 d . . .
O3 O 0.6902(6) 0.5911(5) 0.0725(5) 0.0169(8) Uani 1 1 d . . .
O4 O 0.3341(5) 0.8259(5) 0.5763(5) 0.0154(7) Uani 1 1 d . . .
O5 O 0.0949(5) 0.5893(5) 0.6888(6) 0.0158(7) Uani 1 1 d . . .
O6 O 0.3833(5) 0.7922(5) 0.9292(5) 0.0167(8) Uani 1 1 d . . .
O7 O 0.6962(5) 0.9682(5) 0.6703(5) 0.0135(7) Uani 1 1 d . . .
O8 O 0.7118(5) 0.6072(5) 0.6343(6) 0.0167(8) Uani 1 1 d . . .
O9 O 0.9256(5) 0.8480(5) 0.9085(5) 0.0160(7) Uani 1 1 d . . .
H9 H 0.972274 0.953036 0.946100 0.024 Uiso 0.5 1 calc R . .

loop_
_atom_site_aniso_label
_atom_site_aniso_U_11
_atom_site_aniso_U_22
_atom_site_aniso_U_33
_atom_site_aniso_U_23
_atom_site_aniso_U_13
_atom_site_aniso_U_12
K1 0.0212(6) 0.0164(6) 0.0245(6) 0.0016(4) 0.0036(5) 0.0026(4)
Al1 0.0089(9) 0.0094(10) 0.0075(9) 0.0016(7) 0.0023(7) 0.0011(7)
I1 0.00895(14) 0.00751(14) 0.00815(14) 0.00074(10) 0.00030(10) 0.00092(10)
I2 0.00790(13) 0.00750(14) 0.01023(14) 0.00155(10) 0.00103(10) 0.00005(10)
I3 0.00894(14) 0.00880(15) 0.01107(14) 0.00176(10) -0.00180(11) -0.00012(10)
O1 0.0200(18) 0.0115(18) 0.0130(17) 0.0015(13) 0.0106(14) 0.0034(14)
O2 0.0113(17) 0.022(2) 0.0173(19) 0.0012(15) -0.0039(14) 0.0022(14)
O3 0.026(2) 0.0077(17) 0.0178(18) 0.0006(14) 0.0065(16) 0.0042(14)
O4 0.0139(17) 0.0146(18) 0.0200(19) 0.0091(14) 0.0047(15) 0.0010(14)
O5 0.0090(16) 0.0141(18) 0.025(2) 0.0087(15) 0.0008(15) -0.0012(13)
O6 0.0220(19) 0.0139(19) 0.0108(17) -0.0033(13) -0.0020(15) 0.0000(14)
O7 0.0110(16) 0.0130(18) 0.0150(17) -0.0003(13) -0.0018(14) 0.0030(13)
O8 0.0148(18) 0.0078(17) 0.026(2) 0.0040(14) -0.0016(15) -0.0030(13)
O9 0.0200(19) 0.0158(18) 0.0104(17) 0.0014(13) -0.0008(14) -0.0007(14)

loop_
_atom_type_symbol
_atom_type_description
_atom_type_scat_dispersion_real
_atom_type_scat_dispersion_imag
_atom_type_scat_source
Al Al 0.0645 0.0514 'International Tables Vol C Tables 4.2.6.8 and 6.1.1.4'
H H 0.0000 0.0000 'International Tables Vol C Tables 4.2.6.8 and 6.1.1.4'
I I -0.4742 1.8119 'International Tables Vol C Tables 4.2.6.8 and 6.1.1.4'
K K 0.2009 0.2494 'International Tables Vol C Tables 4.2.6.8 and 6.1.1.4'
O O 0.0106 0.0060 'International Tables Vol C Tables 4.2.6.8 and 6.1.1.4'

loop_
_geom_angle_atom_site_label_1
_geom_angle_atom_site_label_2
_geom_angle_atom_site_label_3
_geom_angle
_geom_angle_site_symmetry_1
_geom_angle_site_symmetry_3
K1 K1 I2 69.66(4) 2_767 2_667
Al1 K1 K1 173.26(6) 1_545 2_767
Al1 K1 I2 105.54(3) 1_545 2_667
O1 K1 K1 148.89(9) 2_666 2_767
O1 K1 Al1 30.62(7) 2_666 1_545
O1 K1 I2 84.23(8) 2_666 2_667
O1 K1 O4 51.79(10) 2_666 2_666
O1 K1 O5 132.56(11) 2_666 1_655
O1 K1 O9 122.00(11) 2_666 2_767
O2 K1 K1 92.90(9) 2_766 2_767
O2 K1 Al1 85.68(8) 2_766 1_545
O2 K1 I2 121.90(9) 2_766 2_667
O2 K1 O1 115.75(11) 2_766 2_666
O2 K1 O3 152.61(12) 2_766 1_556
O2 K1 O4 78.16(11) 2_766 2_666
O2 K1 O5 75.80(12) 2_766 1_655
O2 K1 O6 114.60(12) 2_766 2_667
O2 K1 O7 64.36(11) 2_766 1_545
O2 K1 O9 57.16(11) 2_766 2_767
O3 K1 K1 62.06(9) 1_556 2_767
O3 K1 Al1 117.82(9) 1_556 1_545
O3 K1 I2 41.81(8) 1_556 2_667
O3 K1 O1 87.27(11) 1_556 2_666
O3 K1 O4 129.22(12) 1_556 2_666
O3 K1 O5 100.11(12) 1_556 1_655
O3 K1 O6 60.37(11) 1_556 2_667
O3 K1 O7 129.57(12) 1_556 1_545
O3 K1 O9 98.81(11) 1_556 2_767
O4 K1 K1 154.53(9) 2_666 2_767
O4 K1 Al1 31.26(7) 2_666 1_545
O4 K1 I2 135.18(8) 2_666 2_667
O4 K1 O9 126.66(11) 2_666 2_767
O5 K1 K1 63.56(9) 1_655 2_767
O5 K1 Al1 122.24(9) 1_655 1_545
O5 K1 I2 130.83(9) 1_655 2_667
O5 K1 O4 91.03(11) 1_655 2_666
O5 K1 O9 103.24(11) 1_655 2_767
O6 K1 K1 93.70(9) 2_667 2_767
O6 K1 Al1 80.95(8) 2_667 1_545
O6 K1 I2 25.34(7) 2_667 2_667
O6 K1 O1 64.35(11) 2_667 2_666
O6 K1 O4 111.74(11) 2_667 2_666
O6 K1 O5 156.16(12) 2_667 1_655
O6 K1 O9 69.36(11) 2_667 2_767
O7 K1 K1 143.52(10) 1_545 2_767
O7 K1 Al1 30.73(7) 1_545 1_545
O7 K1 I2 97.44(9) 1_545 2_667
O7 K1 O1 54.00(11) 1_545 2_666
O7 K1 O4 52.38(11) 1_545 2_666
O7 K1 O5 129.36(12) 1_545 1_655
O7 K1 O6 73.08(11) 1_545 2_667
O7 K1 O9 80.84(10) 1_545 2_767
O8 K1 K1 97.01(9) . 2_767
O8 K1 Al1 89.24(8) . 1_545
O8 K1 I2 113.41(9) . 2_667
O8 K1 O1 77.64(11) . 2_666
O8 K1 O2 123.76(13) . 2_766
O8 K1 O3 73.49(12) . 1_556
O8 K1 O4 69.71(11) . 2_666
O8 K1 O5 60.44(11) . 1_655
O8 K1 O6 119.73(12) . 2_667
O8 K1 O7 119.20(12) . 1_545
O8 K1 O9 159.15(11) . 2_767
O9 K1 K1 62.70(8) 2_767 2_767
O9 K1 Al1 111.27(8) 2_767 1_545
O9 K1 I2 65.92(7) 2_767 2_667
K1 Al1 K1 180.0 1_565 2_666
O1 Al1 K1 127.92(12) 2_676 2_666
O1 Al1 K1 52.08(12) 2_676 1_565
O1 Al1 K1 127.92(12) . 1_565
O1 Al1 K1 52.08(12) . 2_666
O1 Al1 O1 180.00(17) 2_676 .
O1 Al1 O4 87.22(16) 2_676 2_676
O1 Al1 O4 87.22(16) . .
O1 Al1 O4 92.78(16) 2_676 .
O1 Al1 O4 92.78(16) . 2_676
O1 Al1 O7 92.40(16) 2_676 2_676
O1 Al1 O7 87.60(16) 2_676 .
O1 Al1 O7 87.60(16) . 2_676
O1 Al1 O7 92.40(16) . .
O4 Al1 K1 56.45(12) . 2_666
O4 Al1 K1 123.55(12) 2_676 2_666
O4 Al1 K1 123.55(12) . 1_565
O4 Al1 K1 56.45(12) 2_676 1_565
O4 Al1 O4 180.0 2_676 .
O7 Al1 K1 50.02(11) . 1_565
O7 Al1 K1 129.98(11) 2_676 1_565
O7 Al1 K1 50.02(11) 2_676 2_666
O7 Al1 K1 129.98(11) . 2_666
O7 Al1 O4 93.19(16) . .
O7 Al1 O4 93.19(16) 2_676 2_676
O7 Al1 O4 86.81(16) . 2_676
O7 Al1 O4 86.81(17) 2_676 .
O7 Al1 O7 180.0 2_676 .
K1 I1 K1 140.39(4) 2_766 2_666
O1 I1 K1 41.72(13) . 2_666
O1 I1 K1 120.11(12) . 2_766
O2 I1 K1 137.48(13) . 2_666
O2 I1 K1 40.91(13) . 2_766
O2 I1 O1 96.75(18) . .
O3 I1 K1 65.05(13) . 2_766
O3 I1 K1 80.88(13) . 2_666
O3 I1 O1 96.26(17) . .
O3 I1 O2 99.65(19) . .
K1 I2 K1 143.35(4) 2_667 2_666
O4 I2 K1 45.59(13) . 2_666
O4 I2 K1 125.98(12) . 2_667
O5 I2 K1 76.16(13) . 2_666
O5 I2 K1 69.05(13) . 2_667
O5 I2 O4 95.34(17) . .
O6 I2 K1 43.09(13) . 2_667
O6 I2 K1 140.15(13) . 2_666
O6 I2 O4 96.29(18) . .
O6 I2 O5 101.32(19) . .
K1 I3 K1 143.74(4) . 1_565
O7 I3 K1 39.76(12) . 1_565
O7 I3 K1 125.78(12) . .
O7 I3 O9 93.61(17) . .
O8 I3 K1 39.33(13) . .
O8 I3 K1 134.04(13) . 1_565
O8 I3 O7 96.71(17) . .
O8 I3 O9 97.37(18) . .
O9 I3 K1 70.87(12) . .
O9 I3 K1 76.92(13) . 1_565
Al1 O1 K1 97.31(15) . 2_666
I1 O1 K1 113.67(17) . 2_666
I1 O1 Al1 125.9(2) . .
I1 O2 K1 114.17(18) . 2_766
I1 O3 K1 141.6(2) . 1_554
Al1 O4 K1 92.29(14) . 2_666
I2 O4 K1 109.03(16) . 2_666
I2 O4 Al1 139.2(2) . .
I2 O5 K1 138.31(18) . 1_455
I2 O6 K1 111.57(17) . 2_667
Al1 O7 K1 99.25(15) . 1_565
I3 O7 K1 116.12(16) . 1_565
I3 O7 Al1 132.4(2) . .
I3 O8 K1 116.44(17) . .
K1 O9 H9 97.4 2_767 .
I3 O9 K1 134.99(18) . 2_767
I3 O9 H9 109.5 . .

loop_
_geom_bond_atom_site_label_1
_geom_bond_atom_site_label_2
_geom_bond_distance
_geom_bond_site_symmetry_2
K1 K1 3.883(3) 2_767
K1 Al1 3.6862(13) 1_545
K1 I2 3.9185(14) 2_667
K1 O1 2.932(4) 2_666
K1 O2 2.834(4) 2_766
K1 O3 2.851(4) 1_556
K1 O4 3.074(4) 2_666
K1 O5 2.941(4) 1_655
K1 O6 2.879(4) 2_667
K1 O7 2.862(4) 1_545
K1 O8 2.776(4) .
K1 O9 3.247(4) 2_767
Al1 O1 1.893(4) 2_676
Al1 O1 1.893(4) .
Al1 O4 1.914(4) 2_676
Al1 O4 1.914(4) .
Al1 O7 1.908(4) 2_676
Al1 O7 1.908(4) .
I1 O1 1.835(4) .
I1 O2 1.823(4) .
I1 O3 1.791(4) .
I2 O4 1.844(4) .
I2 O5 1.807(4) .
I2 O6 1.803(4) .
I3 O7 1.829(4) .
I3 O8 1.797(4) .
I3 O9 1.860(4) .
O9 H9 0.8200 .

loop_
_geom_torsion_atom_site_label_1
_geom_torsion_atom_site_label_2
_geom_torsion_atom_site_label_3
_geom_torsion_atom_site_label_4
_geom_torsion
_geom_torsion_site_symmetry_1
_geom_torsion_site_symmetry_4
K1 Al1 O1 K1 180.0 1_565 2_666
K1 Al1 O1 I1 126.4(3) 2_666 .
K1 Al1 O1 I1 -53.6(3) 1_565 .
K1 I1 O1 K1 -133.46(11) 2_766 2_666
K1 I1 O1 Al1 107.3(2) 2_766 .
K1 I1 O1 Al1 -119.3(3) 2_666 .
K1 I1 O2 K1 118.83(15) 2_666 2_766
K1 I1 O3 K1 141.3(3) 2_666 1_554
K1 I1 O3 K1 -59.5(3) 2_766 1_554
K1 I2 O4 K1 -132.59(10) 2_667 2_666
K1 I2 O4 Al1 109.7(3) 2_667 .
K1 I2 O4 Al1 -117.7(4) 2_666 .
K1 I2 O5 K1 -51.5(2) 2_667 1_455
K1 I2 O5 K1 140.2(3) 2_666 1_455
K1 I2 O6 K1 123.51(15) 2_666 2_667
K1 I3 O7 K1 133.45(12) . 1_565
K1 I3 O7 Al1 -92.9(3) . .
K1 I3 O7 Al1 133.7(4) 1_565 .
K1 I3 O8 K1 -126.12(14) 1_565 .
K1 I3 O9 K1 -152.5(2) 1_565 2_767
K1 I3 O9 K1 44.4(2) . 2_767
O1 I1 O2 K1 129.40(19) . 2_766
O1 I1 O3 K1 -179.8(3) . 1_554
O2 I1 O1 K1 -169.26(18) . 2_666
O2 I1 O1 Al1 71.5(3) . .
O2 I1 O3 K1 -81.9(3) . 1_554
O3 I1 O1 K1 -68.73(19) . 2_666
O3 I1 O1 Al1 172.0(3) . .
O3 I1 O2 K1 31.8(2) . 2_766
O4 Al1 O1 K1 -131.58(14) 2_676 2_666
O4 Al1 O1 K1 48.42(14) . 2_666
O4 Al1 O1 I1 174.8(3) . .
O4 Al1 O1 I1 -5.2(3) 2_676 .
O4 I2 O5 K1 -178.1(3) . 1_455
O4 I2 O6 K1 138.36(18) . 2_667
O5 I2 O4 K1 -64.67(18) . 2_666
O5 I2 O4 Al1 177.6(3) . .
O5 I2 O6 K1 41.6(2) . 2_667
O6 I2 O4 K1 -166.71(17) . 2_666
O6 I2 O4 Al1 75.6(4) . .
O6 I2 O5 K1 -80.5(3) . 1_455
O7 Al1 O1 K1 -38.50(15) 2_676 2_666
O7 Al1 O1 K1 141.50(15) . 2_666
O7 Al1 O1 I1 -92.2(3) . .
O7 Al1 O1 I1 87.8(3) 2_676 .
O7 I3 O8 K1 -141.75(19) . .
O7 I3 O9 K1 171.1(3) . 2_767
O8 I3 O7 K1 162.37(19) . 1_565
O8 I3 O7 Al1 -64.0(3) . .
O8 I3 O9 K1 73.9(3) . 2_767
O9 I3 O7 K1 64.51(19) . 1_565
O9 I3 O7 Al1 -161.8(3) . .
O9 I3 O8 K1 -47.2(2) . .
